data_4032263
loop_
_publ_author_name
'Tong, Thu Minh Thi'
'Soeta, Takahiro'
'Suga, Takuya'
'Kawamoto, Keisuke'
'Hayashi, Yoshihito'
'Ukaji, Yutaka'

_publ_section_title
;
 Formal Total Synthesis of Manzacidin C Based on Asymmetric 1,3-Dipolar
 Cycloaddition of Azomethine Imines.
;
_journal_issue 4
_journal_name_full 'The Journal of organic chemistry'
_journal_page_first 1969
_journal_page_last 1976
_journal_paper_doi 10.1021/acs.joc.6b02816
_journal_volume 82
_journal_year 2017
_chemical_absolute_configuration rmad
_chemical_formula_sum 'C21 H31 N3 O3'
_chemical_formula_weight 373.49
_space_group_crystal_system orthorhombic
_space_group_IT_number 19
_space_group_name_Hall 'P 2ac 2ab'
_space_group_name_H-M_alt 'P 21 21 21'
_symmetry_space_group_name_Hall 'P 2ac 2ab'
_symmetry_space_group_name_H-M 'P 21 21 21'
_atom_sites_solution_hydrogens mixed
_audit_creation_method SHELXL-2014/7
_cell_angle_alpha 90
_cell_angle_beta 90
_cell_angle_gamma 90
_cell_formula_units_Z 4
_cell_length_a 7.5338(2)
_cell_length_b 15.4969(4)
_cell_length_c 17.6570(5)
_cell_measurement_reflns_used 9873
_cell_measurement_temperature 90(2)
_cell_measurement_theta_max 72.51
_cell_measurement_theta_min 2.85
_cell_volume 2061.46(10)
_computing_cell_refinement 'SAINT (Bruker AXS)'
_computing_data_collection 'APEX3 (Bruker AXS)'
_computing_data_reduction 'SAINT (Bruker AXS)'
_computing_molecular_graphics 'ShelXle (H?bschle et al., 2011)'
_computing_publication_material 'APEX3 (Bruker AXS)'
_computing_structure_refinement 'SHELXL-2014/7 (Sheldrick, 2014)'
_computing_structure_solution 'SHELXT (Sheldrick, 2015)'
_diffrn_ambient_temperature 90(2)
_diffrn_measured_fraction_theta_full 0.953
_diffrn_measured_fraction_theta_max 0.955
_diffrn_measurement_device_type 'Bruker D8 goniometer'
_diffrn_measurement_method 'omega scans'
_diffrn_radiation_type CuK\a
_diffrn_radiation_wavelength 1.54178
_diffrn_reflns_av_R_equivalents 0.0168
_diffrn_reflns_av_unetI/netI 0.0171
_diffrn_reflns_Laue_measured_fraction_full 0.953
_diffrn_reflns_Laue_measured_fraction_max 0.955
_diffrn_reflns_limit_h_max 7
_diffrn_reflns_limit_h_min -9
_diffrn_reflns_limit_k_max 18
_diffrn_reflns_limit_k_min -19
_diffrn_reflns_limit_l_max 21
_diffrn_reflns_limit_l_min -21
_diffrn_reflns_number 15100
_diffrn_reflns_point_group_measured_fraction_full 0.953
_diffrn_reflns_point_group_measured_fraction_max 0.952
_diffrn_reflns_theta_full 67.679
_diffrn_reflns_theta_max 72.502
_diffrn_reflns_theta_min 5.768
_diffrn_source 'rotating-anode X-ray tube'
_exptl_absorpt_coefficient_mu 0.648
_exptl_absorpt_correction_T_max 0.7536
_exptl_absorpt_correction_T_min 0.6865
_exptl_absorpt_correction_type 'Multi-scan (SADABS; Bruker, 2015)'
_exptl_crystal_colour white
_exptl_crystal_density_diffrn 1.203
_exptl_crystal_description Block
_exptl_crystal_F_000 808
_exptl_crystal_size_max 0.055
_exptl_crystal_size_mid 0.004
_exptl_crystal_size_min 0.001
_refine_diff_density_max 0.225
_refine_diff_density_min -0.143
_refine_diff_density_rms 0.032
_refine_ls_abs_structure_details
;
 Flack x determined using 1645 quotients [(I+)-(I-)]/[(I+)+(I-)]
 (Parsons, Flack and Wagner, Acta Cryst. B69 (2013) 249-259).
;
_refine_ls_abs_structure_Flack 0.019(19)
_refine_ls_extinction_method none
_refine_ls_goodness_of_fit_ref 1.103
_refine_ls_hydrogen_treatment mixed
_refine_ls_matrix_type full
_refine_ls_number_parameters 248
_refine_ls_number_reflns 3901
_refine_ls_number_restraints 1
_refine_ls_restrained_S_all 1.102
_refine_ls_R_factor_all 0.0301
_refine_ls_R_factor_gt 0.0301
_refine_ls_shift/su_max 0.000
_refine_ls_shift/su_mean 0.000
_refine_ls_structure_factor_coef Fsqd
_refine_ls_weighting_details 'w=1/[\s^2^(Fo^2^)+(0.0424P)^2^+0.3881P] where P=(Fo^2^+2Fc^2^)/3'
_refine_ls_weighting_scheme calc
_refine_ls_wR_factor_gt 0.0778
_refine_ls_wR_factor_ref 0.0778
_reflns_Friedel_coverage 0.738
_reflns_Friedel_fraction_full 0.952
_reflns_Friedel_fraction_max 0.948
_reflns_number_gt 3898
_reflns_number_total 3901
_reflns_threshold_expression 'I > 2\s(I)'
_cod_data_source_file jo6b02816_si_003.cif
_cod_data_source_block ukaji003_0m_a
_cod_database_code 4032263
_shelx_shelxl_version_number 2014/7
_shelx_space_group_comment
;
The symmetry employed for this shelxl refinement is uniquely defined
by the following loop, which should always be used as a source of
symmetry information in preference to the above space-group names.
They are only intended as comments.
;

loop_
_space_group_symop_operation_xyz
'x, y, z'
'-x+1/2, -y, z+1/2'
'-x, y+1/2, -z+1/2'
'x+1/2, -y+1/2, -z'

loop_
_atom_site_label
_atom_site_type_symbol
_atom_site_fract_x
_atom_site_fract_y
_atom_site_fract_z
_atom_site_U_iso_or_equiv
_atom_site_adp_type
_atom_site_occupancy
_atom_site_site_symmetry_order
_atom_site_calc_flag
_atom_site_refinement_flags_posn
_atom_site_refinement_flags_adp
O001 O 0.78807(17) 0.60192(8) 0.70420(7) 0.0276(3) Uani 1 1 d . .
H1 H 0.430(3) 0.6699(13) 0.6495(11) 0.023(5) Uiso 1 1 d D .
O002 O 0.70488(15) 0.66980(7) 0.59472(6) 0.0173(2) Uani 1 1 d . .
O003 O 0.79138(15) 0.74997(7) 0.40968(6) 0.0211(2) Uani 1 1 d . .
N001 N 0.50052(19) 0.63989(8) 0.68005(7) 0.0187(3) Uani 1 1 d D .
N002 N 0.78560(17) 0.60797(8) 0.44542(7) 0.0154(3) Uani 1 1 d . .
N003 N 0.70173(18) 0.52748(8) 0.42543(7) 0.0165(3) Uani 1 1 d . .
C001 C 0.2701(3) 0.66282(11) 0.77445(10) 0.0315(4) Uani 1 1 d . .
H011 H 0.2186 0.6404 0.8215 0.038 Uiso 1 1 calc R U
H012 H 0.3127 0.7218 0.7828 0.038 Uiso 1 1 calc R U
H013 H 0.1795 0.6630 0.7346 0.038 Uiso 1 1 calc R U
C002 C 0.4253(2) 0.60550(10) 0.75024(9) 0.0215(3) Uani 1 1 d . .
H021 H 0.5186 0.6085 0.7904 0.026 Uiso 1 1 calc R U
C003 C 0.3711(2) 0.51150(10) 0.74074(8) 0.0182(3) Uani 1 1 d . .
C004 C 0.4587(2) 0.44760(11) 0.78086(9) 0.0216(3) Uani 1 1 d . .
H041 H 0.5528 0.4629 0.8141 0.026 Uiso 1 1 calc R U
C005 C 0.4108(2) 0.36137(11) 0.77322(10) 0.0242(4) Uani 1 1 d . .
H051 H 0.4714 0.3184 0.8016 0.029 Uiso 1 1 calc R U
C006 C 0.2753(2) 0.33792(10) 0.72448(9) 0.0235(3) Uani 1 1 d . .
H061 H 0.2434 0.2790 0.7188 0.028 Uiso 1 1 calc R U
C007 C 0.1863(3) 0.40145(12) 0.68396(10) 0.0284(4) Uani 1 1 d . .
H071 H 0.0931 0.3859 0.6504 0.034 Uiso 1 1 calc R U
C008 C 0.2331(2) 0.48767(11) 0.69227(10) 0.0261(4) Uani 1 1 d . .
H081 H 0.1707 0.5307 0.6648 0.031 Uiso 1 1 calc R U
C009 C 0.6739(2) 0.63374(9) 0.66432(8) 0.0180(3) Uani 1 1 d . .
C010 C 0.8842(2) 0.66835(10) 0.56718(9) 0.0175(3) Uani 1 1 d . .
H101 H 0.9663 0.6589 0.6102 0.021 Uiso 1 1 calc R U
H102 H 0.9129 0.7249 0.5442 0.021 Uiso 1 1 calc R U
C011 C 0.9115(2) 0.59722(10) 0.50830(8) 0.0164(3) Uani 1 1 d . .
C012 C 1.1030(2) 0.60208(11) 0.47992(9) 0.0217(3) Uani 1 1 d . .
H121 H 1.1846 0.5948 0.5227 0.026 Uiso 1 1 calc R U
H122 H 1.1236 0.5562 0.4427 0.026 Uiso 1 1 calc R U
H123 H 1.1236 0.6584 0.4562 0.026 Uiso 1 1 calc R U
C013 C 0.7345(2) 0.67554(10) 0.40378(8) 0.0168(3) Uani 1 1 d . .
C014 C 0.5988(2) 0.64117(10) 0.34792(9) 0.0205(3) Uani 1 1 d . .
H141 H 0.6529 0.6307 0.2977 0.025 Uiso 1 1 calc R U
H142 H 0.4978 0.6815 0.3422 0.025 Uiso 1 1 calc R U
C015 C 0.5401(2) 0.55686(11) 0.38489(9) 0.0219(3) Uani 1 1 d . .
H151 H 0.4409 0.5667 0.4206 0.026 Uiso 1 1 calc R U
H152 H 0.5029 0.5142 0.3463 0.026 Uiso 1 1 calc R U
C016 C 0.6790(2) 0.48614(9) 0.50068(8) 0.0161(3) Uani 1 1 d . .
H161 H 0.5850 0.5180 0.5293 0.019 Uiso 1 1 calc R U
C017 C 0.8601(2) 0.50586(10) 0.53684(9) 0.0177(3) Uani 1 1 d . .
H171 H 0.9497 0.4628 0.5208 0.021 Uiso 1 1 calc R U
H172 H 0.8513 0.5050 0.5928 0.021 Uiso 1 1 calc R U
C018 C 0.6265(2) 0.39004(10) 0.49624(9) 0.0233(3) Uani 1 1 d . .
C019 C 0.6620(3) 0.34825(11) 0.57381(9) 0.0271(4) Uani 1 1 d . .
H191 H 0.5953 0.3792 0.6130 0.033 Uiso 1 1 calc R U
H192 H 0.6241 0.2878 0.5726 0.033 Uiso 1 1 calc R U
H193 H 0.7892 0.3512 0.5852 0.033 Uiso 1 1 calc R U
C020 C 0.4255(3) 0.38307(13) 0.48048(11) 0.0343(5) Uani 1 1 d . .
H201 H 0.3597 0.4135 0.5202 0.041 Uiso 1 1 calc R U
H202 H 0.3987 0.4091 0.4312 0.041 Uiso 1 1 calc R U
H203 H 0.3905 0.3222 0.4800 0.041 Uiso 1 1 calc R U
C021 C 0.7294(3) 0.34266(11) 0.43438(11) 0.0355(5) Uani 1 1 d . .
H211 H 0.7057 0.3698 0.3853 0.043 Uiso 1 1 calc R U
H212 H 0.8568 0.3456 0.4454 0.043 Uiso 1 1 calc R U
H213 H 0.6917 0.2822 0.4328 0.043 Uiso 1 1 calc R U

loop_
_atom_site_aniso_label
_atom_site_aniso_U_11
_atom_site_aniso_U_22
_atom_site_aniso_U_33
_atom_site_aniso_U_23
_atom_site_aniso_U_13
_atom_site_aniso_U_12
O001 0.0279(6) 0.0332(6) 0.0217(5) 0.0031(5) -0.0055(5) 0.0066(5)
O002 0.0170(5) 0.0185(5) 0.0166(5) 0.0007(4) 0.0010(4) 0.0018(4)
O003 0.0214(5) 0.0163(5) 0.0256(5) 0.0021(4) 0.0035(5) -0.0006(4)
N001 0.0226(7) 0.0178(6) 0.0158(6) 0.0039(5) 0.0011(5) 0.0014(5)
N002 0.0135(6) 0.0151(6) 0.0175(6) -0.0007(4) -0.0009(5) -0.0006(5)
N003 0.0175(6) 0.0156(6) 0.0163(6) -0.0006(5) -0.0010(5) -0.0031(5)
C001 0.0461(11) 0.0229(8) 0.0257(8) -0.0007(6) 0.0172(8) 0.0002(8)
C002 0.0301(8) 0.0204(8) 0.0140(7) 0.0016(6) 0.0005(6) -0.0025(7)
C003 0.0224(7) 0.0197(7) 0.0124(6) 0.0029(5) 0.0009(6) -0.0012(6)
C004 0.0219(8) 0.0234(8) 0.0194(7) 0.0028(6) -0.0046(6) -0.0003(6)
C005 0.0283(9) 0.0202(8) 0.0241(8) 0.0057(6) -0.0017(7) 0.0046(7)
C006 0.0295(8) 0.0183(7) 0.0226(7) 0.0000(6) 0.0033(7) -0.0029(7)
C007 0.0291(9) 0.0295(8) 0.0264(8) 0.0021(7) -0.0100(7) -0.0074(8)
C008 0.0303(9) 0.0232(8) 0.0249(8) 0.0069(6) -0.0109(7) 0.0012(7)
C009 0.0249(8) 0.0133(6) 0.0158(7) -0.0022(5) -0.0025(6) 0.0005(6)
C010 0.0150(7) 0.0169(7) 0.0207(7) -0.0016(6) -0.0011(6) -0.0016(6)
C011 0.0128(7) 0.0182(7) 0.0181(7) -0.0005(6) -0.0024(6) 0.0007(6)
C012 0.0128(7) 0.0272(8) 0.0250(8) -0.0010(6) 0.0002(6) 0.0001(6)
C013 0.0133(7) 0.0203(7) 0.0169(7) 0.0010(6) 0.0033(5) 0.0028(6)
C014 0.0196(7) 0.0223(7) 0.0195(7) 0.0017(6) -0.0028(6) 0.0021(6)
C015 0.0172(7) 0.0277(8) 0.0207(7) 0.0017(6) -0.0048(6) -0.0034(6)
C016 0.0179(7) 0.0155(7) 0.0147(6) -0.0005(5) 0.0006(6) -0.0011(5)
C017 0.0176(7) 0.0164(7) 0.0191(7) -0.0005(6) -0.0023(6) 0.0018(6)
C018 0.0344(9) 0.0169(7) 0.0186(7) -0.0003(6) 0.0006(7) -0.0073(6)
C019 0.0385(10) 0.0197(7) 0.0232(8) 0.0034(6) -0.0005(7) -0.0060(7)
C020 0.0416(11) 0.0311(9) 0.0302(9) 0.0017(7) -0.0065(8) -0.0191(8)
C021 0.0608(14) 0.0176(8) 0.0281(9) -0.0055(7) 0.0078(9) -0.0012(8)

loop_
_atom_type_symbol
_atom_type_description
_atom_type_scat_dispersion_real
_atom_type_scat_dispersion_imag
_atom_type_scat_source
C C 0.0181 0.0091 'International Tables Vol C Tables 4.2.6.8 and 6.1.1.4'
H H 0.0000 0.0000 'International Tables Vol C Tables 4.2.6.8 and 6.1.1.4'
N N 0.0311 0.0180 'International Tables Vol C Tables 4.2.6.8 and 6.1.1.4'
O O 0.0492 0.0322 'International Tables Vol C Tables 4.2.6.8 and 6.1.1.4'

loop_
_geom_angle_atom_site_label_1
_geom_angle_atom_site_label_2
_geom_angle_atom_site_label_3
_geom_angle
C009 O002 C010 117.24(12)
C009 N001 C002 121.85(14)
C009 N001 H1 119.7(14)
C002 N001 H1 118.1(14)
C013 N002 N003 114.65(12)
C013 N002 C011 133.66(13)
N003 N002 C011 111.69(11)
N002 N003 C015 102.25(11)
N002 N003 C016 101.81(10)
C015 N003 C016 118.00(12)
C002 C001 H011 109.5
C002 C001 H012 109.5
H011 C001 H012 109.5
C002 C001 H013 109.5
H011 C001 H013 109.5
H012 C001 H013 109.5
N001 C002 C003 111.04(13)
N001 C002 C001 108.75(13)
C003 C002 C001 112.44(14)
N001 C002 H021 108.2
C003 C002 H021 108.2
C001 C002 H021 108.2
C004 C003 C008 118.64(15)
C004 C003 C002 120.01(14)
C008 C003 C002 121.35(14)
C003 C004 C005 120.92(15)
C003 C004 H041 119.5
C005 C004 H041 119.5
C006 C005 C004 120.26(15)
C006 C005 H051 119.9
C004 C005 H051 119.9
C005 C006 C007 119.35(15)
C005 C006 H061 120.3
C007 C006 H061 120.3
C006 C007 C008 120.31(16)
C006 C007 H071 119.8
C008 C007 H071 119.8
C007 C008 C003 120.51(15)
C007 C008 H081 119.7
C003 C008 H081 119.7
O001 C009 N001 126.79(15)
O001 C009 O002 124.35(15)
N001 C009 O002 108.85(13)
O002 C010 C011 111.61(12)
O002 C010 H101 109.3
C011 C010 H101 109.3
O002 C010 H102 109.3
C011 C010 H102 109.3
H101 C010 H102 108.0
N002 C011 C010 110.18(12)
N002 C011 C012 110.85(12)
C010 C011 C012 108.32(12)
N002 C011 C017 100.82(12)
C010 C011 C017 113.78(13)
C012 C011 C017 112.74(12)
C011 C012 H121 109.5
C011 C012 H122 109.5
H121 C012 H122 109.5
C011 C012 H123 109.5
H121 C012 H123 109.5
H122 C012 H123 109.5
O003 C013 N002 125.85(14)
O003 C013 C014 128.06(14)
N002 C013 C014 106.06(13)
C013 C014 C015 102.57(12)
C013 C014 H141 111.3
C015 C014 H141 111.3
C013 C014 H142 111.3
C015 C014 H142 111.3
H141 C014 H142 109.2
N003 C015 C014 103.40(12)
N003 C015 H151 111.1
C014 C015 H151 111.1
N003 C015 H152 111.1
C014 C015 H152 111.1
H151 C015 H152 109.0
N003 C016 C017 100.58(11)
N003 C016 C018 113.61(12)
C017 C016 C018 116.15(13)
N003 C016 H161 108.7
C017 C016 H161 108.7
C018 C016 H161 108.7
C016 C017 C011 105.53(11)
C016 C017 H171 110.6
C011 C017 H171 110.6
C016 C017 H172 110.6
C011 C017 H172 110.6
H171 C017 H172 108.8
C021 C018 C019 110.23(15)
C021 C018 C016 111.72(14)
C019 C018 C016 108.45(13)
C021 C018 C020 109.60(16)
C019 C018 C020 107.56(14)
C016 C018 C020 109.18(14)
C018 C019 H191 109.5
C018 C019 H192 109.5
H191 C019 H192 109.5
C018 C019 H193 109.5
H191 C019 H193 109.5
H192 C019 H193 109.5
C018 C020 H201 109.5
C018 C020 H202 109.5
H201 C020 H202 109.5
C018 C020 H203 109.5
H201 C020 H203 109.5
H202 C020 H203 109.5
C018 C021 H211 109.5
C018 C021 H212 109.5
H211 C021 H212 109.5
C018 C021 H213 109.5
H211 C021 H213 109.5
H212 C021 H213 109.5

loop_
_geom_bond_atom_site_label_1
_geom_bond_atom_site_label_2
_geom_bond_distance
O001 C009 1.216(2)
O002 C009 1.3701(18)
O002 C010 1.4358(18)
O003 C013 1.2349(19)
N001 C009 1.339(2)
N001 C002 1.463(2)
N001 H1 0.890(18)
N002 C013 1.336(2)
N002 N003 1.4421(17)
N002 C011 1.4697(19)
N003 C015 1.484(2)
N003 C016 1.4849(18)
C001 C002 1.529(3)
C001 H011 0.9800
C001 H012 0.9800
C001 H013 0.9800
C002 C003 1.522(2)
C002 H021 1.0000
C003 C004 1.385(2)
C003 C008 1.396(2)
C004 C005 1.391(2)
C004 H041 0.9500
C005 C006 1.384(3)
C005 H051 0.9500
C006 C007 1.389(2)
C006 H061 0.9500
C007 C008 1.390(2)
C007 H071 0.9500
C008 H081 0.9500
C010 C011 1.529(2)
C010 H101 0.9900
C010 H102 0.9900
C011 C012 1.529(2)
C011 C017 1.552(2)
C012 H121 0.9800
C012 H122 0.9800
C012 H123 0.9800
C013 C014 1.517(2)
C014 C015 1.526(2)
C014 H141 0.9900
C014 H142 0.9900
C015 H151 0.9900
C015 H152 0.9900
C016 C017 1.537(2)
C016 C018 1.543(2)
C016 H161 1.0000
C017 H171 0.9900
C017 H172 0.9900
C018 C021 1.528(2)
C018 C019 1.538(2)
C018 C020 1.543(3)
C019 H191 0.9800
C019 H192 0.9800
C019 H193 0.9800
C020 H201 0.9800
C020 H202 0.9800
C020 H203 0.9800
C021 H211 0.9800
C021 H212 0.9800
C021 H213 0.9800
